data_1516067
loop_
_publ_author_name
'Tan, Shen H.'
'Banwell, Martin G.'
'Willis, Anthony C.'
'Reekie, Tristan A.'

_publ_section_title
;
 Application of a Raney-cobalt-mediated tandem reductive cyclization
 protocol to total syntheses of the Aspidosperma alkaloids
 (+-)-limaspermidine and (+-)-1-acetylaspidoalbidine.
;
_journal_issue 22
_journal_name_full 'Organic letters'
_journal_page_first 5621
_journal_page_last 5623
_journal_paper_doi 10.1021/ol3026846
_journal_volume 14
_journal_year 2012
_chemical_compound_source local
_chemical_formula_moiety 'C19 H25 N3 O, C H4 O'
_chemical_formula_sum 'C20 H29 N3 O2'
_chemical_formula_weight 343.47
_space_group_IT_number 14
_symmetry_cell_setting monoclinic
_symmetry_space_group_name_Hall '-P 2ybc'
_symmetry_space_group_name_H-M 'P 1 21/c 1'
_atom_sites_solution_hydrogens geom
_atom_sites_solution_primary direct
_audit_creation_date 11-09-16
_audit_creation_method CRYSTALS_ver_14.11
_audit_update_record
;
2011-09-16 - Report on C20 H29 N3 O2
             by Anthony C. Willis
             for  Hui Xian (Shen) Tan and Martin Banwell

2011-09-16 - passes most checkcif tests 

;
_cell_angle_alpha 90
_cell_angle_beta 109.2418(9)
_cell_angle_gamma 90
_cell_formula_units_Z 4
_cell_length_a 11.8836(1)
_cell_length_b 10.3003(2)
_cell_length_c 15.9702(2)
_cell_measurement_reflns_used 25821
_cell_measurement_temperature 200
_cell_measurement_theta_max 30
_cell_measurement_theta_min 2.6
_cell_volume 1845.62(5)
_computing_cell_refinement 'DENZO/SCALEPACK (Otwinowski & Minor, 1997)'
_computing_data_collection 'COLLECT (Nonius, 2001).'
_computing_data_reduction 'DENZO/SCALEPACK (Otwinowski & Minor, 1997)'
_computing_molecular_graphics
;  
ORTEP-II (Johnson 1976) in teXsan (MSC, 1992-1997) 
;
_computing_publication_material 'CRYSTALS (Betteridge et al., 2003)'
_computing_structure_refinement 'CRYSTALS (Betteridge et al., 2003)'
_computing_structure_solution 'SIR92 (Altomare et al., 1994)'
_diffrn_ambient_temperature 200
_diffrn_measured_fraction_theta_full 0.999
_diffrn_measured_fraction_theta_max 0.999
_diffrn_measurement_device Area
_diffrn_measurement_device_type 'Nonius KappaCCD'
_diffrn_measurement_method ' \f and \w scans with CCD '
_diffrn_radiation_monochromator graphite
_diffrn_radiation_type 'Mo K\a'
_diffrn_radiation_wavelength 0.71073
_diffrn_reflns_av_R_equivalents 0.032
_diffrn_reflns_limit_h_max 16
_diffrn_reflns_limit_h_min -16
_diffrn_reflns_limit_k_max 14
_diffrn_reflns_limit_k_min -14
_diffrn_reflns_limit_l_max 22
_diffrn_reflns_limit_l_min -22
_diffrn_reflns_number 49073
_diffrn_reflns_theta_full 30.035
_diffrn_reflns_theta_max 30.035
_diffrn_reflns_theta_min 2.684
_diffrn_standards_number 0
_exptl_absorpt_coefficient_mu 0.081
_exptl_absorpt_correction_T_max 0.990
_exptl_absorpt_correction_T_min 0.969
_exptl_absorpt_correction_type integration
_exptl_absorpt_process_details
;
via Gaussian method (Coppens, 1970) implemented in maXus (2000)
;
_exptl_crystal_colour colourless
_exptl_crystal_density_diffrn 1.236
_exptl_crystal_density_method 'not measured'
_exptl_crystal_description block
_exptl_crystal_F_000 744
_exptl_crystal_size_max 0.480
_exptl_crystal_size_mid 0.260
_exptl_crystal_size_min 0.160
_refine_diff_density_max 0.31
_refine_diff_density_min -0.22
_refine_ls_extinction_method None
_refine_ls_goodness_of_fit_ref 0.9957
_refine_ls_hydrogen_treatment refxyz
_refine_ls_matrix_type full
_refine_ls_number_parameters 313
_refine_ls_number_reflns 5404
_refine_ls_number_restraints 9
_refine_ls_R_factor_all 0.0478
_refine_ls_R_factor_gt 0.0408
_refine_ls_shift/su_max 0.0312201
_refine_ls_shift/su_mean 0.0006689
_refine_ls_structure_factor_coef Fsqd
_refine_ls_weighting_details
;
 Method= Modified Sheldrick 
 w=1/[\s^2^(F^2^) + ( 0.06P)^2^ + 0.52P] 
 ,where P=(max(Fo^2^,0) + 2Fc^2^)/3 
;
_refine_ls_weighting_scheme calc
_refine_ls_wR_factor_all 0.1124
_refine_ls_wR_factor_gt 0.1070
_refine_ls_wR_factor_ref 0.1124
_reflns_limit_h_max 15
_reflns_limit_h_min -16
_reflns_limit_k_max 14
_reflns_limit_k_min 0
_reflns_limit_l_max 22
_reflns_limit_l_min 0
_reflns_number_gt 4683
_reflns_number_total 5404
_reflns_threshold_expression I>2.0\s(I)
_oxford_diffrn_Wilson_B_factor 2.17
_oxford_diffrn_Wilson_scale 0.62
_oxford_refine_ls_r_factor_ref 0.0478
_oxford_refine_ls_scale 1.352(6)
_oxford_reflns_number_all 5404
_oxford_reflns_threshold_expression_ref I>-10.0\s(I)
_oxford_structure_analysis_title '9161144 ban1138'
_cod_data_source_file ol3026846_si_003.cif
_cod_data_source_block ban1138
_cod_depositor_comments
;
The following automatic conversions were performed:

'_symmetry_cell_setting' value 'Monoclinic' changed to 'monoclinic'
according to
/usr/data/users/saulius/automatic-downloads/retrospective/ACS/lib/dictionaries/cif_core.dic
dictionary named 'cif_core.dic' version 2.4.2 from 2011-04-26.

Automatic conversion script
Id: cif_fix_values 2281 2013-09-26 08:29:07Z andrius 
;
_cod_original_sg_symbol_H-M 'P 1 21/c 1 '
_cod_database_code 1516067

loop_
_symmetry_equiv_pos_as_xyz
x,y,z
-x,-y,-z
-x,y+1/2,-z+1/2
x,-y+1/2,z+1/2

loop_
_atom_site_label
_atom_site_type_symbol
_atom_site_fract_x
_atom_site_fract_y
_atom_site_fract_z
_atom_site_U_iso_or_equiv
_atom_site_occupancy
_atom_site_adp_type
_atom_site_refinement_flags_posn
N1 N 0.90361(7) 0.33691(9) 0.45730(6) 0.0295 1.0000 Uani .
C2 C 0.86373(8) 0.26727(10) 0.51559(6) 0.0277 1.0000 Uani .
C3 C 0.89691(10) 0.14425(11) 0.55237(8) 0.0357 1.0000 Uani .
C4 C 0.83552(11) 0.09345(11) 0.60491(8) 0.0401 1.0000 Uani .
C5 C 0.74486(11) 0.16396(11) 0.62213(8) 0.0374 1.0000 Uani .
C6 C 0.71293(9) 0.28710(10) 0.58696(7) 0.0289 1.0000 Uani .
C7 C 0.77169(8) 0.33997(9) 0.53191(6) 0.0238 1.0000 Uani .
C8 C 0.75715(8) 0.45664(9) 0.47980(6) 0.0230 1.0000 Uani .
C9 C 0.66762(8) 0.56400(9) 0.46741(6) 0.0216 1.0000 Uani .
N10 N 0.70566(7) 0.65140(8) 0.54639(5) 0.0253 1.0000 Uani .
C11 C 0.62389(9) 0.76171(10) 0.53864(7) 0.0301 1.0000 Uani .
C12 C 0.62578(11) 0.84633(10) 0.46140(7) 0.0328 1.0000 Uani .
C13 C 0.58530(9) 0.76689(10) 0.37583(7) 0.0280 1.0000 Uani .
C14 C 0.65495(8) 0.63930(9) 0.38030(6) 0.0231 1.0000 Uani .
C15 C 0.78037(9) 0.66940(10) 0.37536(7) 0.0285 1.0000 Uani .
C16 C 0.85329(9) 0.54795(11) 0.37152(7) 0.0297 1.0000 Uani .
C17 C 0.83917(8) 0.45067(10) 0.43627(6) 0.0259 1.0000 Uani .
C18 C 0.58760(8) 0.55487(10) 0.29807(6) 0.0248 1.0000 Uani .
C19 C 0.45688(8) 0.52841(9) 0.28475(6) 0.0239 1.0000 Uani .
O20 O 0.42995(7) 0.45124(7) 0.33443(5) 0.0315 1.0000 Uani .
N21 N 0.37183(7) 0.58612(9) 0.21710(6) 0.0293 1.0000 Uani .
C22 C 0.39154(12) 0.67969(12) 0.15502(8) 0.0405 1.0000 Uani .
C23 C 0.24743(10) 0.55049(14) 0.20041(9) 0.0387 1.0000 Uani .
O24 O 0.92665(7) 0.75573(9) 0.61383(5) 0.0367 1.0000 Uani D
C25 C 0.95632(15) 0.7353(2) 0.70538(10) 0.0625 1.0000 Uani D
H11 H 0.9599(13) 0.3121(14) 0.4319(9) 0.0385 1.0000 Uiso .
H31 H 0.9574(13) 0.0990(15) 0.5392(10) 0.0434 1.0000 Uiso .
H41 H 0.8566(13) 0.0073(16) 0.6298(10) 0.0472 1.0000 Uiso .
H51 H 0.7034(13) 0.1229(15) 0.6607(10) 0.0466 1.0000 Uiso .
H61 H 0.6499(12) 0.3362(14) 0.5993(9) 0.0343 1.0000 Uiso .
H91 H 0.5887(11) 0.5261(12) 0.4617(8) 0.0254 1.0000 Uiso .
H101 H 0.7018(11) 0.6040(13) 0.5929(9) 0.0312 1.0000 Uiso .
H111 H 0.6534(12) 0.8113(13) 0.5964(9) 0.0355 1.0000 Uiso .
H112 H 0.5399(12) 0.7317(13) 0.5291(9) 0.0352 1.0000 Uiso .
H121 H 0.7071(13) 0.8814(14) 0.4724(9) 0.0393 1.0000 Uiso .
H122 H 0.5723(13) 0.9224(14) 0.4567(10) 0.0399 1.0000 Uiso .
H131 H 0.5914(12) 0.8203(13) 0.3244(9) 0.0345 1.0000 Uiso .
H132 H 0.4980(12) 0.7443(13) 0.3616(9) 0.0334 1.0000 Uiso .
H151 H 0.8248(12) 0.7227(13) 0.4286(9) 0.0338 1.0000 Uiso .
H152 H 0.7699(12) 0.7274(13) 0.3219(9) 0.0343 1.0000 Uiso .
H161 H 0.9404(12) 0.5713(13) 0.3846(9) 0.0359 1.0000 Uiso .
H162 H 0.8256(12) 0.5058(14) 0.3103(9) 0.0377 1.0000 Uiso .
H181 H 0.5976(11) 0.5972(13) 0.2469(9) 0.0310 1.0000 Uiso .
H182 H 0.6247(11) 0.4671(13) 0.3041(9) 0.0306 1.0000 Uiso .
H221 H 0.4689(16) 0.7241(17) 0.1795(12) 0.0605 1.0000 Uiso .
H222 H 0.3304(16) 0.7484(18) 0.1439(12) 0.0635 1.0000 Uiso .
H223 H 0.3853(15) 0.6374(18) 0.0993(12) 0.0612 1.0000 Uiso .
H231 H 0.2409(15) 0.4767(18) 0.2359(12) 0.0618 1.0000 Uiso .
H232 H 0.2071(16) 0.6209(19) 0.2059(12) 0.0638 1.0000 Uiso .
H233 H 0.2100(16) 0.5307(17) 0.1400(13) 0.0609 1.0000 Uiso .
H241 H 0.8551(16) 0.7131(17) 0.5887(12) 0.0560 1.0000 Uiso .
H251 H 1.0327(15) 0.7754(18) 0.7371(12) 0.0950 1.0000 Uiso D
H252 H 0.8963(15) 0.7744(18) 0.7253(12) 0.0953 1.0000 Uiso D
H253 H 0.9538(17) 0.6428(16) 0.7201(12) 0.0959 1.0000 Uiso D

loop_
_atom_site_aniso_label
_atom_site_aniso_U_11
_atom_site_aniso_U_22
_atom_site_aniso_U_33
_atom_site_aniso_U_23
_atom_site_aniso_U_13
_atom_site_aniso_U_12
N1 0.0221(4) 0.0354(4) 0.0314(4) -0.0038(3) 0.0094(3) 0.0049(3)
C2 0.0228(4) 0.0301(5) 0.0263(4) -0.0046(4) 0.0029(3) 0.0026(3)
C3 0.0331(5) 0.0312(5) 0.0357(5) -0.0047(4) 0.0018(4) 0.0089(4)
C4 0.0447(6) 0.0281(5) 0.0384(6) 0.0036(4) 0.0016(5) 0.0044(4)
C5 0.0423(6) 0.0320(5) 0.0352(5) 0.0067(4) 0.0092(4) -0.0014(4)
C6 0.0297(5) 0.0295(5) 0.0266(4) 0.0021(4) 0.0078(4) 0.0005(4)
C7 0.0219(4) 0.0249(4) 0.0218(4) -0.0022(3) 0.0034(3) 0.0006(3)
C8 0.0211(4) 0.0257(4) 0.0223(4) -0.0008(3) 0.0070(3) 0.0002(3)
C9 0.0214(4) 0.0235(4) 0.0211(4) 0.0008(3) 0.0085(3) 0.0000(3)
N10 0.0270(4) 0.0278(4) 0.0222(4) -0.0013(3) 0.0096(3) 0.0011(3)
C11 0.0322(5) 0.0301(5) 0.0302(5) -0.0037(4) 0.0133(4) 0.0028(4)
C12 0.0394(5) 0.0230(4) 0.0371(5) -0.0015(4) 0.0142(4) -0.0001(4)
C13 0.0317(5) 0.0235(4) 0.0297(5) 0.0041(3) 0.0111(4) 0.0012(4)
C14 0.0237(4) 0.0241(4) 0.0227(4) 0.0014(3) 0.0094(3) -0.0011(3)
C15 0.0276(4) 0.0314(5) 0.0295(5) 0.0008(4) 0.0135(4) -0.0052(4)
C16 0.0245(4) 0.0394(5) 0.0291(5) -0.0011(4) 0.0139(4) -0.0030(4)
C17 0.0207(4) 0.0313(5) 0.0255(4) -0.0022(3) 0.0074(3) 0.0005(3)
C18 0.0250(4) 0.0291(4) 0.0213(4) 0.0008(3) 0.0089(3) 0.0002(3)
C19 0.0264(4) 0.0230(4) 0.0223(4) -0.0004(3) 0.0081(3) 0.0004(3)
O20 0.0318(4) 0.0345(4) 0.0292(3) 0.0064(3) 0.0114(3) -0.0034(3)
N21 0.0264(4) 0.0291(4) 0.0284(4) 0.0043(3) 0.0039(3) 0.0001(3)
C22 0.0464(7) 0.0343(6) 0.0326(5) 0.0114(4) 0.0017(5) -0.0039(5)
C23 0.0262(5) 0.0446(6) 0.0401(6) -0.0009(5) 0.0038(4) 0.0014(4)
O24 0.0264(3) 0.0490(5) 0.0365(4) -0.0032(3) 0.0130(3) 0.0007(3)
C25 0.0467(8) 0.1016(14) 0.0355(7) -0.0015(7) 0.0082(6) -0.0110(8)

loop_
_atom_type_symbol
_atom_type_scat_dispersion_real
_atom_type_scat_dispersion_imag
_atom_type_scat_Cromer_Mann_a1
_atom_type_scat_Cromer_Mann_b1
_atom_type_scat_Cromer_Mann_a2
_atom_type_scat_Cromer_Mann_b2
_atom_type_scat_Cromer_Mann_a3
_atom_type_scat_Cromer_Mann_b3
_atom_type_scat_Cromer_Mann_a4
_atom_type_scat_Cromer_Mann_b4
_atom_type_scat_Cromer_Mann_c
_atom_type_scat_source
C 0.0033 0.0016 2.3100 20.8439 1.0200 10.2075 1.5886 0.5687 0.8650 51.6512 0.2156 'International Tables Vol C 4.2.6.8 and 6.1.1.4'
H 0.0000 0.0000 0.4930 10.5109 0.3229 26.1257 0.1402 3.1424 0.0408 57.7998 0.0030 'International Tables Vol C 4.2.6.8 and 6.1.1.4'
N 0.0061 0.0033 12.2126 0.0057 3.1322 9.8933 2.0125 28.9975 1.1663 0.5826 -11.5290 'International Tables Vol C 4.2.6.8 and 6.1.1.4'
O 0.0106 0.0060 3.0485 13.2771 2.2868 5.7011 1.5463 0.3239 0.8670 32.9089 0.2508 'International Tables Vol C 4.2.6.8 and 6.1.1.4'

loop_
_exptl_crystal_face_index_h
_exptl_crystal_face_index_k
_exptl_crystal_face_index_l
_exptl_crystal_face_perp_dist
1 0 0 0.230
-1 0 0 0.250
0 1 1 0.130
0 -1 -1 0.120
0 -1 1 0.030
0 1 -1 0.130
1 0 -2 0.296
-1 0 2 0.245
0 2 -1 0.106

loop_
_geom_angle_atom_site_label_1
_geom_angle_atom_site_label_2
_geom_angle_atom_site_label_3
_geom_angle
_geom_angle_publ_flag
C2 N1 C17 108.66(8) yes
C2 N1 H11 127.8(9) no
C17 N1 H11 123.4(9) no
N1 C2 C3 130.10(10) yes
N1 C2 C7 107.89(8) yes
C3 C2 C7 121.94(10) yes
C2 C3 C4 117.76(10) yes
C2 C3 H31 119.2(9) no
C4 C3 H31 123.0(9) no
C3 C4 C5 121.12(10) yes
C3 C4 H41 118.6(9) no
C5 C4 H41 120.3(9) no
C4 C5 C6 121.33(11) yes
C4 C5 H51 117.9(9) no
C6 C5 H51 120.7(9) no
C5 C6 C7 118.87(10) yes
C5 C6 H61 121.2(8) no
C7 C6 H61 120.0(8) no
C2 C7 C6 118.96(9) yes
C2 C7 C8 106.70(8) yes
C6 C7 C8 134.25(9) yes
C7 C8 C9 129.49(8) yes
C7 C8 C17 106.58(8) yes
C9 C8 C17 123.83(8) yes
C8 C9 N10 109.18(7) yes
C8 C9 C14 109.90(7) yes
N10 C9 C14 111.59(7) yes
C8 C9 H91 109.3(7) no
N10 C9 H91 109.2(7) no
C14 C9 H91 107.7(7) no
C9 N10 C11 112.72(7) yes
C9 N10 H101 106.6(8) no
C11 N10 H101 106.0(8) no
N10 C11 C12 108.99(8) yes
N10 C11 H111 107.0(8) no
C12 C11 H111 111.0(8) no
N10 C11 H112 111.7(8) no
C12 C11 H112 109.5(8) no
H111 C11 H112 108.8(11) no
C11 C12 C13 109.57(8) yes
C11 C12 H121 109.9(8) no
C13 C12 H121 110.7(8) no
C11 C12 H122 109.5(8) no
C13 C12 H122 110.4(8) no
H121 C12 H122 106.7(12) no
C12 C13 C14 114.14(8) yes
C12 C13 H131 110.5(8) no
C14 C13 H131 108.7(8) no
C12 C13 H132 108.7(8) no
C14 C13 H132 108.0(8) no
H131 C13 H132 106.6(11) no
C13 C14 C9 111.00(7) yes
C13 C14 C15 109.73(8) yes
C9 C14 C15 109.51(7) yes
C13 C14 C18 108.53(8) yes
C9 C14 C18 110.29(7) yes
C15 C14 C18 107.71(7) yes
C14 C15 C16 113.84(8) yes
C14 C15 H151 108.2(8) no
C16 C15 H151 109.5(8) no
C14 C15 H152 107.9(8) no
C16 C15 H152 111.1(8) no
H151 C15 H152 105.9(11) no
C15 C16 C17 109.06(8) yes
C15 C16 H161 110.5(8) no
C17 C16 H161 110.9(8) no
C15 C16 H162 112.1(8) no
C17 C16 H162 107.8(8) no
H161 C16 H162 106.4(11) no
C16 C17 N1 124.07(8) yes
C16 C17 C8 125.68(9) yes
N1 C17 C8 110.16(9) yes
C14 C18 C19 115.78(7) yes
C14 C18 H181 106.8(8) no
C19 C18 H181 111.5(7) no
C14 C18 H182 109.7(7) no
C19 C18 H182 104.4(7) no
H181 C18 H182 108.5(11) no
C18 C19 O20 119.56(8) yes
C18 C19 N21 119.58(8) yes
O20 C19 N21 120.82(9) yes
C19 N21 C22 126.19(9) yes
C19 N21 C23 118.78(9) yes
C22 N21 C23 114.99(9) yes
N21 C22 H221 112.1(10) no
N21 C22 H222 108.8(11) no
H221 C22 H222 105.9(15) no
N21 C22 H223 110.2(11) no
H221 C22 H223 110.6(14) no
H222 C22 H223 109.1(14) no
N21 C23 H231 111.3(10) no
N21 C23 H232 108.8(12) no
H231 C23 H232 115.7(15) no
N21 C23 H233 110.4(11) no
H231 C23 H233 109.2(15) no
H232 C23 H233 101.0(15) no
C25 O24 H241 105.1(11) no
O24 C25 H251 110.4(11) no
O24 C25 H252 108.9(11) no
H251 C25 H252 108.4(13) no
O24 C25 H253 112.2(11) no
H251 C25 H253 112.5(13) no
H252 C25 H253 104.0(13) no

loop_
_geom_bond_atom_site_label_1
_geom_bond_atom_site_label_2
_geom_bond_distance
_geom_bond_publ_flag
N1 C2 1.3770(14) yes
N1 C17 1.3795(13) yes
N1 H11 0.926(15) no
C2 C3 1.3978(15) yes
C2 C7 1.4187(13) yes
C3 C4 1.3833(19) yes
C3 H31 0.937(15) no
C4 C5 1.3998(18) yes
C4 H41 0.971(17) no
C5 C6 1.3884(15) yes
C5 H51 1.001(15) no
C6 C7 1.4006(14) yes
C6 H61 0.976(14) no
C7 C8 1.4393(13) yes
C8 C9 1.5018(12) yes
C8 C17 1.3725(13) yes
C9 N10 1.4933(12) yes
C9 C14 1.5561(12) yes
C9 H91 0.991(12) no
N10 C11 1.4735(13) yes
N10 H101 0.903(14) no
C11 C12 1.5166(15) yes
C11 H111 1.010(14) no
C11 H112 1.008(14) no
C12 C13 1.5281(15) yes
C12 H121 0.991(15) no
C12 H122 0.996(15) no
C13 C14 1.5422(13) yes
C13 H131 1.010(14) no
C13 H132 1.014(13) no
C14 C15 1.5496(13) yes
C14 C18 1.5584(13) yes
C15 C16 1.5345(15) yes
C15 H151 1.003(14) no
C15 H152 1.016(14) no
C16 C17 1.4885(14) yes
C16 H161 1.015(14) no
C16 H162 1.020(14) no
C18 C19 1.5215(13) yes
C18 H181 0.968(13) no
C18 H182 0.996(13) no
C19 O20 1.2374(11) yes
C19 N21 1.3499(12) yes
N21 C22 1.4559(14) yes
N21 C23 1.4600(14) yes
C22 H221 0.985(18) no
C22 H222 0.987(19) no
C22 H223 0.971(19) no
C23 H231 0.966(19) no
C23 H232 0.89(2) no
C23 H233 0.943(19) no
O24 C25 1.4024(17) yes
O24 H241 0.923(18) no
C25 H251 0.974(16) no
C25 H252 0.960(15) no
C25 H253 0.983(16) no

loop_
_geom_contact_atom_site_label_1
_geom_contact_atom_site_label_2
_geom_contact_distance
_geom_contact_site_symmetry_2
_geom_contact_publ_flag
O20 N10 3.059(1) 2_666 no
O20 C11 3.191(1) 2_666 no
O20 C22 3.481(2) 3_645 no
O24 N10 2.711(1) . no
O24 N1 2.789(1) 2_766 no
O24 C11 3.398(1) . no
N1 C16 3.467(1) 2_766 no
N1 C25 3.595(2) 2_766 no
N10 C25 3.329(2) . no
C2 C22 3.463(1) 3_645 no
C4 C25 3.535(2) 3_746 no
C7 C22 3.404(1) 3_645 no

loop_
_geom_hbond_atom_site_label_D
_geom_hbond_atom_site_label_H
_geom_hbond_atom_site_label_A
_geom_hbond_site_symmetry_A
_geom_hbond_angle_DHA
_geom_hbond_distance_DH
_geom_hbond_distance_HA
_geom_hbond_distance_DA
_geom_hbond_publ_flag
N1 H11 O24 2_766 173.7(13) 0.926(15) 1.867(15) 2.7892(16) yes
N10 H101 O20 2_666 140.7(11) 0.903(14) 2.306(13) 3.0592(16) yes
O24 H241 N10 . 170.8(16) 0.923(18) 1.796(18) 2.7106(16) yes

loop_
_geom_torsion_atom_site_label_1
_geom_torsion_atom_site_label_2
_geom_torsion_atom_site_label_3
_geom_torsion_atom_site_label_4
_geom_torsion
_geom_torsion_publ_flag
O20 C19 N21 C22 179.0(1) no
O20 C19 N21 C23 -3.4(2) no
O20 C19 C18 C14 -73.2(1) no
N1 C2 C3 C4 -175.50(9) no
N1 C2 C7 C6 177.56(8) no
N1 C2 C7 C8 0.55(9) no
N1 C17 C8 C7 0.5(1) no
N1 C17 C8 C9 -176.22(8) no
N1 C17 C16 C15 -172.04(8) no
N10 C9 C8 C7 79.0(1) no
N10 C9 C8 C17 -105.1(1) no
N10 C9 C14 C13 -46.5(1) no
N10 C9 C14 C15 74.9(1) no
N10 C9 C14 C18 -166.78(8) no
N10 C11 C12 C13 60.2(1) no
N21 C19 C18 C14 109.0(1) no
C2 N1 C17 C8 -0.2(1) no
C2 N1 C17 C16 -176.93(8) no
C2 C3 C4 C5 -1.3(2) no
C2 C7 C6 C5 -1.5(1) no
C2 C7 C8 C9 175.84(8) no
C2 C7 C8 C17 -0.63(9) no
C3 C2 N1 C17 176.60(9) no
C3 C2 C7 C6 0.4(1) no
C3 C2 C7 C8 -176.61(8) no
C3 C4 C5 C6 0.2(2) no
C4 C3 C2 C7 1.0(1) no
C4 C5 C6 C7 1.2(1) no
C5 C6 C7 C8 174.5(1) no
C6 C7 C8 C9 -0.5(2) no
C6 C7 C8 C17 -177.0(1) no
C7 C2 N1 C17 -0.3(1) no
C7 C8 C9 C14 -158.31(8) no
C7 C8 C17 C16 177.20(8) no
C8 C9 N10 C11 178.59(9) no
C8 C9 C14 C13 -167.72(7) no
C8 C9 C14 C15 -46.4(1) no
C8 C9 C14 C18 71.96(9) no
C8 C17 C16 C15 11.7(1) no
C9 N10 C11 C12 -63.8(1) no
C9 C8 C17 C16 0.5(1) no
C9 C14 C13 C12 46.3(1) no
C9 C14 C15 C16 62.7(1) no
C9 C14 C18 C19 67.6(1) no
C11 N10 C9 C14 56.9(1) no
C11 C12 C13 C14 -53.4(1) no
C12 C13 C14 C15 -74.9(1) no
C12 C13 C14 C18 167.7(1) no
C13 C14 C15 C16 -175.20(8) no
C13 C14 C18 C19 -54.2(1) no
C14 C9 C8 C17 17.6(1) no
C14 C15 C16 C17 -43.0(1) no
C15 C14 C18 C19 -172.92(8) no
C16 C15 C14 C18 -57.2(1) no
C18 C19 N21 C22 -3.2(2) no
C18 C19 N21 C23 174.4(1) no
